data_7704164
loop_
_publ_author_name
'Stegemann, Frank'
'Zhang, Yuemei'
'Fokwa, Boniface P. T.'
'Janka, Oliver'

_publ_section_title
;
 On the formation of the Gd<sub>3</sub>Ru<sub>4</sub>Al<sub>12</sub>versus
 the Y<sub>2</sub>Co<sub>3</sub>Ga<sub>9</sub> type structure -
 M<sub>3</sub>Rh<sub>4</sub>Al<sub>12</sub> (M = Ca, Eu) versus
 M<sub>2</sub>T<sub>3</sub>Al<sub>9</sub> (M = Ca, Sr, Eu, Yb; T = Ir,
 Pt).
;
_journal_issue 19
_journal_name_full 'Dalton transactions (Cambridge, England : 2003)'
_journal_page_first 6398
_journal_page_last 6406
_journal_paper_doi 10.1039/d0dt00521e
_journal_volume 49
_journal_year 2020
_chemical_formula_sum 'Al12 Ca3 Rh4'
_chemical_formula_weight 855.6
_space_group_IT_number 194
_space_group_name_Hall '-P 6c 2c'
_space_group_name_H-M_alt 'P 63/m m c'
_symmetry_cell_setting hexagonal
_symmetry_Int_Tables_number 194
_symmetry_space_group_name_Hall '-P 6c 2c'
_symmetry_space_group_name_H-M 'P 63/m m c'
_audit_update_record
;
2019-10-11 deposited with the CCDC.	2020-04-22 downloaded from the CCDC.
;
_cell_angle_alpha 90
_cell_angle_beta 90
_cell_angle_gamma 120
_cell_formula_units_Z 2
_cell_length_a 8.8324(4)
_cell_length_b 8.8324(4)
_cell_length_c 9.5325(5)
_cell_measurement_reflns_used 7396
_cell_measurement_temperature 293
_cell_measurement_theta_max 33.70
_cell_measurement_theta_min 4.26
_cell_volume 644.01(5)
_diffrn_ambient_temperature 293
_diffrn_measured_fraction_theta_full 0.99
_diffrn_measured_fraction_theta_max 0.99
_diffrn_measurement_device 'four-circle diffractometer'
_diffrn_measurement_device_type 'IPDS-II Stoe'
_diffrn_measurement_method '??integration method??'
_diffrn_radiation_monochromator graphite
_diffrn_radiation_probe x-ray
_diffrn_radiation_source 'X-ray tube'
_diffrn_radiation_type 'Mo K\a'
_diffrn_radiation_wavelength 0.71073
_diffrn_reflns_av_R_equivalents 0.0284
_diffrn_reflns_av_unetI/netI 0.0046
_diffrn_reflns_limit_h_max 13
_diffrn_reflns_limit_h_min -13
_diffrn_reflns_limit_k_max 11
_diffrn_reflns_limit_k_min -13
_diffrn_reflns_limit_l_max 14
_diffrn_reflns_limit_l_min -14
_diffrn_reflns_number 9802
_diffrn_reflns_theta_full 33.37
_diffrn_reflns_theta_max 33.37
_diffrn_reflns_theta_min 2.66
_exptl_absorpt_coefficient_mu 7.0
_exptl_absorpt_correction_T_max 0.6533
_exptl_absorpt_correction_T_min 0.6286
_exptl_absorpt_correction_type numerical
_exptl_crystal_colour silver
_exptl_crystal_density_diffrn 4.41
_exptl_crystal_description spherical
_exptl_crystal_F_000 792
_exptl_crystal_size_max 0.080
_exptl_crystal_size_mid 0.080
_exptl_crystal_size_min 0.080
_refine_diff_density_max 0.43
_refine_diff_density_min -0.40
_refine_ls_extinction_coef 2270(60)
_refine_ls_extinction_method 'B-C type 1 Lorentzian isotropic (Becker & Coppens, 1974)'
_refine_ls_goodness_of_fit_gt 0.99
_refine_ls_goodness_of_fit_ref 0.95
_refine_ls_number_constraints 0
_refine_ls_number_parameters 27
_refine_ls_number_reflns 510
_refine_ls_number_restraints 0
_refine_ls_R_factor_all 0.0167
_refine_ls_R_factor_gt 0.0112
_refine_ls_shift/su_max 0.0004
_refine_ls_shift/su_mean 0.0001
_refine_ls_structure_factor_coef Fsqd
_refine_ls_weighting_details w=1/(\s^2^(I)+0.0004I^2^)
_refine_ls_weighting_scheme sigma
_refine_ls_wR_factor_gt 0.0270
_refine_ls_wR_factor_ref 0.0286
_reflns_number_gt 428
_reflns_number_total 510
_reflns_threshold_expression I>3\s(I)
_cod_data_source_file d0dt00521e1.cif
_cod_data_source_block I_CCDC1
_cod_depositor_comments
;
The following automatic conversions were performed:

data item '_diffrn_radiation_probe' value 'X-ray' was changed to
'x-ray' in accordance with the
/home/data/users/saulius/crontab/automatic-downloads/rss-feeds/RSC/lib/dictionaries/cif_core.dic
dictionary named 'cif_core.dic' version 2.4.2 last updated on
2011-04-26.

Automatic conversion script
Id: cif_fix_values 7556 2019-12-06 15:28:31Z antanas 

 Adding full bibliography for 7704163--7704166.cif.
;
_cod_original_cell_volume 644.01
_cod_original_sg_symbol_Hall '-P 6c;-2c'
_cod_database_code 7704164

loop_
_space_group_symop_id
_space_group_symop_operation_xyz
1 x,y,z
2 -y,x-y,z
3 -x+y,-x,z
4 -x,-y,z+1/2
5 y,-x+y,z+1/2
6 x-y,x,z+1/2
7 y,x,-z
8 x-y,-y,-z
9 -x,-x+y,-z
10 -y,-x,-z+1/2
11 -x+y,y,-z+1/2
12 x,x-y,-z+1/2
13 -x,-y,-z
14 y,-x+y,-z
15 x-y,x,-z
16 x,y,-z+1/2
17 -y,x-y,-z+1/2
18 -x+y,-x,-z+1/2
19 -y,-x,z
20 -x+y,y,z
21 x,x-y,z
22 y,x,z+1/2
23 x-y,-y,z+1/2
24 -x,-x+y,z+1/2

loop_
_atom_site_label
_atom_site_type_symbol
_atom_site_fract_x
_atom_site_fract_y
_atom_site_fract_z
_atom_site_adp_type
_atom_site_U_iso_or_equiv
_atom_site_site_symmetry_multiplicity
_atom_site_occupancy
_atom_site_calc_flag
_atom_site_refinement_flags
_atom_site_disorder_assembly
_atom_site_disorder_group
Ca Ca 0.19432(3) 0.38864(5) 0.25 Uani 0.00810(11) 6 1 d . . .
Rh1 Rh 0.5 0 0 Uani 0.00572(6) 6 1 d . . .
Rh2 Rh 0 0 0 Uani 0.00554(7) 2 1 d . . .
Al1 Al 0.16167(3) 0.32334(5) 0.57905(5) Uani 0.00694(12) 12 1 d . . .
Al2 Al 0.56097(4) 0.12194(7) 0.25 Uani 0.00660(16) 6 1 d . . .
Al3 Al 0.333333 0.666667 0.00216(8) Uani 0.00755(17) 4 1 d . . .
Al4 Al 0 0 0.25 Uani 0.0082(2) 2 1 d . . .

loop_
_atom_site_aniso_label
_atom_site_aniso_type_symbol
_atom_site_aniso_U_11
_atom_site_aniso_U_22
_atom_site_aniso_U_33
_atom_site_aniso_U_12
_atom_site_aniso_U_13
_atom_site_aniso_U_23
Ca Ca 0.00732(12) 0.00892(16) 0.00858(16) 0.00446(8) 0 0
Rh1 Rh 0.00576(8) 0.00522(8) 0.00601(9) 0.00261(4) -0.00056(2) -0.00112(4)
Rh2 Rh 0.00583(9) 0.00583(9) 0.00495(12) 0.00292(4) 0 0
Al1 Al 0.00642(13) 0.00562(16) 0.0085(2) 0.00281(8) -0.00021(6) -0.00042(13)
Al2 Al 0.00719(19) 0.0072(2) 0.0054(2) 0.00361(12) 0 0
Al3 Al 0.00610(18) 0.00610(18) 0.0104(4) 0.00305(9) 0 0
Al4 Al 0.0098(3) 0.0098(3) 0.0050(5) 0.00488(14) 0 0

loop_
_atom_type_symbol
_atom_type_scat_dispersion_real
_atom_type_scat_dispersion_imag
_atom_type_scat_source
Al 0.0645 0.0514 'International Tables Vol C tables 4.2.6.8 and 6.1.1.1'
Ca 0.2262 0.3064 'International Tables Vol C tables 4.2.6.8 and 6.1.1.1'
Rh -1.1178 0.9187 'International Tables Vol C tables 4.2.6.8 and 6.1.1.1'

loop_
_exptl_crystal_face_index_h
_exptl_crystal_face_index_k
_exptl_crystal_face_index_l
_exptl_crystal_face_perp_dist
? ? ? ?

loop_
_geom_angle_atom_site_label_1
_geom_angle_atom_site_label_2
_geom_angle_atom_site_label_3
_geom_angle_site_symmetry_1
_geom_angle_site_symmetry_2
_geom_angle_site_symmetry_3
_geom_angle
_geom_angle_publ_flag
Ca Ca Ca 2_665 . 3_565 60.000(13) ?
Ca Ca Rh1 2_665 . 2_555 96.262(11) ?
Ca Ca Rh1 2_665 . 3_665 56.746(6) ?
Ca Ca Rh1 2_665 . 5_565 96.262(11) ?
Ca Ca Rh1 2_665 . 6_555 56.746(6) ?
Ca Ca Rh2 2_665 . . 132.509(7) ?
Ca Ca Rh2 2_665 . 4_555 132.509(7) ?
Ca Ca Al1 2_665 . . 97.827(6) ?
Ca Ca Al1 2_665 . 5_554 97.762(12) ?
Ca Ca Al1 2_665 . 6_554 143.498(12) ?
Ca Ca Al1 2_665 . 7_556 97.762(11) ?
Ca Ca Al1 2_665 . 9_556 143.498(13) ?
Ca Ca Al1 2_665 . 11_555 97.827(7) ?
Ca Ca Al2 2_665 . 2_555 112.72(2) ?
Ca Ca Al2 2_665 . 3_665 52.717(12) ?
Ca Ca Al3 2_665 . . 54.592(10) ?
Ca Ca Al3 2_665 . 10_665 54.592(10) ?
Ca Ca Al4 2_665 . . 150.000(16) ?
Ca Ca Rh1 3_565 . 2_555 56.746(8) ?
Ca Ca Rh1 3_565 . 3_665 96.262(9) ?
Ca Ca Rh1 3_565 . 5_565 56.746(8) ?
Ca Ca Rh1 3_565 . 6_555 96.262(9) ?
Ca Ca Rh2 3_565 . . 132.509(8) ?
Ca Ca Rh2 3_565 . 4_555 132.509(8) ?
Ca Ca Al1 3_565 . . 97.827(12) ?
Ca Ca Al1 3_565 . 5_554 143.498(10) ?
Ca Ca Al1 3_565 . 6_554 97.762(13) ?
Ca Ca Al1 3_565 . 7_556 143.498(9) ?
Ca Ca Al1 3_565 . 9_556 97.762(15) ?
Ca Ca Al1 3_565 . 11_555 97.827(12) ?
Ca Ca Al2 3_565 . 2_555 52.717(15) ?
Ca Ca Al2 3_565 . 3_665 112.717(13) ?
Ca Ca Al3 3_565 . . 54.592(11) ?
Ca Ca Al3 3_565 . 10_665 54.592(11) ?
Ca Ca Al4 3_565 . . 150.000(11) ?
Rh1 Ca Rh1 2_555 . 3_665 82.209(5) ?
Rh1 Ca Rh1 2_555 . 5_565 90.396(10) ?
Rh1 Ca Rh1 2_555 . 6_555 150.617(13) ?
Rh1 Ca Rh2 2_555 . . 75.763(4) ?
Rh1 Ca Rh2 2_555 . 4_555 129.918(6) ?
Rh1 Ca Al1 2_555 . . 137.783(13) ?
Rh1 Ca Al1 2_555 . 5_554 102.482(10) ?
Rh1 Ca Al1 2_555 . 6_554 48.453(7) ?
Rh1 Ca Al1 2_555 . 7_556 159.749(13) ?
Rh1 Ca Al1 2_555 . 9_556 93.372(11) ?
Rh1 Ca Al1 2_555 . 11_555 48.636(11) ?
Rh1 Ca Al2 2_555 . 2_555 46.821(6) ?
Rh1 Ca Al2 2_555 . 3_665 128.315(5) ?
Rh1 Ca Al3 2_555 . . 45.810(6) ?
Rh1 Ca Al3 2_555 . 10_665 110.958(15) ?
Rh1 Ca Al4 2_555 . . 104.691(5) ?
Rh1 Ca Rh1 3_665 . 5_565 150.617(13) ?
Rh1 Ca Rh1 3_665 . 6_555 90.396(7) ?
Rh1 Ca Rh2 3_665 . . 75.763(7) ?
Rh1 Ca Rh2 3_665 . 4_555 129.918(13) ?
Rh1 Ca Al1 3_665 . . 137.783(10) ?
Rh1 Ca Al1 3_665 . 5_554 48.454(9) ?
Rh1 Ca Al1 3_665 . 6_554 102.482(10) ?
Rh1 Ca Al1 3_665 . 7_556 93.372(13) ?
Rh1 Ca Al1 3_665 . 9_556 159.749(14) ?
Rh1 Ca Al1 3_665 . 11_555 48.636(8) ?
Rh1 Ca Al2 3_665 . 2_555 128.315(10) ?
Rh1 Ca Al2 3_665 . 3_665 46.821(4) ?
Rh1 Ca Al3 3_665 . . 45.810(5) ?
Rh1 Ca Al3 3_665 . 10_665 110.958(10) ?
Rh1 Ca Al4 3_665 . . 104.691(11) ?
Rh1 Ca Rh1 5_565 . 6_555 82.209(5) ?
Rh1 Ca Rh2 5_565 . . 129.918(6) ?
Rh1 Ca Rh2 5_565 . 4_555 75.763(4) ?
Rh1 Ca Al1 5_565 . . 48.636(8) ?
Rh1 Ca Al1 5_565 . 5_554 159.749(14) ?
Rh1 Ca Al1 5_565 . 6_554 93.372(12) ?
Rh1 Ca Al1 5_565 . 7_556 102.482(10) ?
Rh1 Ca Al1 5_565 . 9_556 48.454(10) ?
Rh1 Ca Al1 5_565 . 11_555 137.783(15) ?
Rh1 Ca Al2 5_565 . 2_555 46.821(6) ?
Rh1 Ca Al2 5_565 . 3_665 128.315(5) ?
Rh1 Ca Al3 5_565 . . 110.958(15) ?
Rh1 Ca Al3 5_565 . 10_665 45.810(6) ?
Rh1 Ca Al4 5_565 . . 104.691(5) ?
Rh1 Ca Rh2 6_555 . . 129.918(13) ?
Rh1 Ca Rh2 6_555 . 4_555 75.763(7) ?
Rh1 Ca Al1 6_555 . . 48.636(5) ?
Rh1 Ca Al1 6_555 . 5_554 93.372(13) ?
Rh1 Ca Al1 6_555 . 6_554 159.749(13) ?
Rh1 Ca Al1 6_555 . 7_556 48.453(7) ?
Rh1 Ca Al1 6_555 . 9_556 102.482(10) ?
Rh1 Ca Al1 6_555 . 11_555 137.783(12) ?
Rh1 Ca Al2 6_555 . 2_555 128.315(10) ?
Rh1 Ca Al2 6_555 . 3_665 46.821(4) ?
Rh1 Ca Al3 6_555 . . 110.958(10) ?
Rh1 Ca Al3 6_555 . 10_665 45.810(5) ?
Rh1 Ca Al4 6_555 . . 104.691(11) ?
Rh2 Ca Rh2 . . 4_555 77.435(9) ?
Rh2 Ca Al1 . . . 119.670(13) ?
Rh2 Ca Al1 . . 5_554 42.166(8) ?
Rh2 Ca Al1 . . 6_554 42.166(9) ?
Rh2 Ca Al1 . . 7_556 83.991(13) ?
Rh2 Ca Al1 . . 9_556 83.990(11) ?
Rh2 Ca Al1 . . 11_555 42.235(8) ?
Rh2 Ca Al2 . . 2_555 95.677(10) ?
Rh2 Ca Al2 . . 3_665 95.677(11) ?
Rh2 Ca Al3 . . . 93.275(11) ?
Rh2 Ca Al3 . . 10_665 170.710(13) ?
Rh2 Ca Al4 . . . 38.718(4) ?
Rh2 Ca Al1 4_555 . . 42.235(8) ?
Rh2 Ca Al1 4_555 . 5_554 83.990(13) ?
Rh2 Ca Al1 4_555 . 6_554 83.991(10) ?
Rh2 Ca Al1 4_555 . 7_556 42.166(8) ?
Rh2 Ca Al1 4_555 . 9_556 42.166(9) ?
Rh2 Ca Al1 4_555 . 11_555 119.670(13) ?
Rh2 Ca Al2 4_555 . 2_555 95.677(10) ?
Rh2 Ca Al2 4_555 . 3_665 95.677(11) ?
Rh2 Ca Al3 4_555 . . 170.710(13) ?
Rh2 Ca Al3 4_555 . 10_665 93.275(11) ?
Rh2 Ca Al4 4_555 . . 38.718(4) ?
Al1 Ca Al1 . . 5_554 114.660(18) ?
Al1 Ca Al1 . . 6_554 114.660(11) ?
Al1 Ca Al1 . . 7_556 54.004(13) ?
Al1 Ca Al1 . . 9_556 54.004(9) ?
Al1 Ca Al1 . . 11_555 161.905(17) ?
Al1 Ca Al2 . . 2_555 91.142(9) ?
Al1 Ca Al2 . . 3_665 91.142(8) ?
Al1 Ca Al3 . . . 147.055(17) ?
Al1 Ca Al3 . . 10_665 51.040(12) ?
Al1 Ca Al4 . . . 80.952(10) ?
Al1 Ca Al1 5_554 . 6_554 83.946(13) ?
Al1 Ca Al1 5_554 . 7_556 61.169(16) ?
Al1 Ca Al1 5_554 . 9_556 114.350(16) ?
Al1 Ca Al1 5_554 . 11_555 54.004(14) ?
Al1 Ca Al2 5_554 . 2_555 137.063(12) ?
Al1 Ca Al2 5_554 . 3_665 53.511(10) ?
Al1 Ca Al3 5_554 . . 89.112(12) ?
Al1 Ca Al3 5_554 . 10_665 137.802(12) ?
Al1 Ca Al4 5_554 . . 57.175(10) ?
Al1 Ca Al1 6_554 . 7_556 114.350(15) ?
Al1 Ca Al1 6_554 . 9_556 61.169(13) ?
Al1 Ca Al1 6_554 . 11_555 54.004(12) ?
Al1 Ca Al2 6_554 . 2_555 53.511(13) ?
Al1 Ca Al2 6_554 . 3_665 137.063(15) ?
Al1 Ca Al3 6_554 . . 89.112(12) ?
Al1 Ca Al3 6_554 . 10_665 137.802(15) ?
Al1 Ca Al4 6_554 . . 57.175(8) ?
Al1 Ca Al1 7_556 . 9_556 83.946(14) ?
Al1 Ca Al1 7_556 . 11_555 114.660(18) ?
Al1 Ca Al2 7_556 . 2_555 137.063(12) ?
Al1 Ca Al2 7_556 . 3_665 53.511(10) ?
Al1 Ca Al3 7_556 . . 137.802(12) ?
Al1 Ca Al3 7_556 . 10_665 89.112(11) ?
Al1 Ca Al4 7_556 . . 57.175(10) ?
Al1 Ca Al1 9_556 . 11_555 114.660(12) ?
Al1 Ca Al2 9_556 . 2_555 53.511(13) ?
Al1 Ca Al2 9_556 . 3_665 137.063(15) ?
Al1 Ca Al3 9_556 . . 137.802(15) ?
Al1 Ca Al3 9_556 . 10_665 89.112(13) ?
Al1 Ca Al4 9_556 . . 57.175(10) ?
Al1 Ca Al2 11_555 . 2_555 91.142(12) ?
Al1 Ca Al2 11_555 . 3_665 91.142(11) ?
Al1 Ca Al3 11_555 . . 51.040(12) ?
Al1 Ca Al3 11_555 . 10_665 147.055(17) ?
Al1 Ca Al4 11_555 . . 80.952(10) ?
Al2 Ca Al2 2_555 . 3_665 165.433(19) ?
Al2 Ca Al3 2_555 . . 85.134(12) ?
Al2 Ca Al3 2_555 . 10_665 85.134(12) ?
Al2 Ca Al4 2_555 . . 97.283(13) ?
Al2 Ca Al3 3_665 . . 85.135(6) ?
Al2 Ca Al3 3_665 . 10_665 85.135(6) ?
Al2 Ca Al4 3_665 . . 97.283(15) ?
Al3 Ca Al3 . . 10_665 96.015(18) ?
Al3 Ca Al4 . . . 131.992(11) ?
Al3 Ca Al4 10_665 . . 131.992(11) ?
Ca Rh1 Ca 2_655 . 3_555 66.508(11) ?
Ca Rh1 Ca 2_655 . 5_554 180 ?
Ca Rh1 Ca 2_655 . 6_654 113.492(11) ?
Ca Rh1 Al1 2_655 . 5_554 117.854(13) ?
Ca Rh1 Al1 2_655 . 6_654 62.750(10) ?
Ca Rh1 Al1 2_655 . 10_655 62.146(13) ?
Ca Rh1 Al1 2_655 . 12_555 117.250(12) ?
Ca Rh1 Al2 2_655 . . 60.036(16) ?
Ca Rh1 Al2 2_655 . 4_654 119.964(16) ?
Ca Rh1 Al3 2_655 . 1_545 63.368(15) ?
Ca Rh1 Al3 2_655 . 7_555 116.633(15) ?
Ca Rh1 Ca 3_555 . 5_554 113.492(11) ?
Ca Rh1 Ca 3_555 . 6_654 180 ?
Ca Rh1 Al1 3_555 . 5_554 62.750(12) ?
Ca Rh1 Al1 3_555 . 6_654 117.854(13) ?
Ca Rh1 Al1 3_555 . 10_655 117.250(11) ?
Ca Rh1 Al1 3_555 . 12_555 62.146(13) ?
Ca Rh1 Al2 3_555 . . 60.036(8) ?
Ca Rh1 Al2 3_555 . 4_654 119.964(8) ?
Ca Rh1 Al3 3_555 . 1_545 63.367(15) ?
Ca Rh1 Al3 3_555 . 7_555 116.633(15) ?
Ca Rh1 Ca 5_554 . 6_654 66.508(11) ?
Ca Rh1 Al1 5_554 . 5_554 62.146(13) ?
Ca Rh1 Al1 5_554 . 6_654 117.250(10) ?
Ca Rh1 Al1 5_554 . 10_655 117.854(13) ?
Ca Rh1 Al1 5_554 . 12_555 62.750(12) ?
Ca Rh1 Al2 5_554 . . 119.964(16) ?
Ca Rh1 Al2 5_554 . 4_654 60.036(16) ?
Ca Rh1 Al3 5_554 . 1_545 116.633(15) ?
Ca Rh1 Al3 5_554 . 7_555 63.367(15) ?
Ca Rh1 Al1 6_654 . 5_554 117.250(12) ?
Ca Rh1 Al1 6_654 . 6_654 62.146(13) ?
Ca Rh1 Al1 6_654 . 10_655 62.750(11) ?
Ca Rh1 Al1 6_654 . 12_555 117.854(13) ?
Ca Rh1 Al2 6_654 . . 119.964(8) ?
Ca Rh1 Al2 6_654 . 4_654 60.036(8) ?
Ca Rh1 Al3 6_654 . 1_545 116.633(15) ?
Ca Rh1 Al3 6_654 . 7_555 63.367(15) ?
Al1 Rh1 Al1 5_554 . 6_654 115.027(12) ?
Al1 Rh1 Al1 5_554 . 10_655 180 ?
Al1 Rh1 Al1 5_554 . 12_555 64.973(14) ?
Al1 Rh1 Al2 5_554 . . 64.696(17) ?
Al1 Rh1 Al2 5_554 . 4_654 115.304(17) ?
Al1 Rh1 Al3 5_554 . 1_545 117.154(10) ?
Al1 Rh1 Al3 5_554 . 7_555 62.846(10) ?
Al1 Rh1 Al1 6_654 . 10_655 64.973(12) ?
Al1 Rh1 Al1 6_654 . 12_555 180 ?
Al1 Rh1 Al2 6_654 . . 64.696(13) ?
Al1 Rh1 Al2 6_654 . 4_654 115.304(13) ?
Al1 Rh1 Al3 6_654 . 1_545 117.154(9) ?
Al1 Rh1 Al3 6_654 . 7_555 62.846(9) ?
Al1 Rh1 Al1 10_655 . 12_555 115.027(13) ?
Al1 Rh1 Al2 10_655 . . 115.304(17) ?
Al1 Rh1 Al2 10_655 . 4_654 64.696(17) ?
Al1 Rh1 Al3 10_655 . 1_545 62.846(8) ?
Al1 Rh1 Al3 10_655 . 7_555 117.154(8) ?
Al1 Rh1 Al2 12_555 . . 115.304(13) ?
Al1 Rh1 Al2 12_555 . 4_654 64.696(13) ?
Al1 Rh1 Al3 12_555 . 1_545 62.846(12) ?
Al1 Rh1 Al3 12_555 . 7_555 117.154(12) ?
Al2 Rh1 Al2 . . 4_654 180 ?
Al2 Rh1 Al3 . . 1_545 110.91(2) ?
Al2 Rh1 Al3 . . 7_555 69.09(2) ?
Al2 Rh1 Al3 4_654 . 1_545 69.09(2) ?
Al2 Rh1 Al3 4_654 . 7_555 110.91(2) ?
Al3 Rh1 Al3 1_545 . 7_555 180 ?
Ca Rh2 Ca . . 2_555 85.018(7) ?
Ca Rh2 Ca . . 3_555 85.018(7) ?
Ca Rh2 Ca . . 4_554 180 ?
Ca Rh2 Ca . . 5_554 94.982(7) ?
Ca Rh2 Ca . . 6_554 94.982(7) ?
Ca Rh2 Al1 . . 4_554 124.337(12) ?
Ca Rh2 Al1 . . 5_554 56.256(13) ?
Ca Rh2 Al1 . . 6_554 56.256(11) ?
Ca Rh2 Al1 . . 10_555 123.744(10) ?
Ca Rh2 Al1 . . 11_555 55.663(12) ?
Ca Rh2 Al1 . . 12_555 123.744(9) ?
Ca Rh2 Al4 . . . 51.282(4) ?
Ca Rh2 Al4 . . 4_554 128.718(4) ?
Ca Rh2 Ca 2_555 . 3_555 85.018(10) ?
Ca Rh2 Ca 2_555 . 4_554 94.982(7) ?
Ca Rh2 Ca 2_555 . 5_554 180 ?
Ca Rh2 Ca 2_555 . 6_554 94.982(10) ?
Ca Rh2 Al1 2_555 . 4_554 56.256(12) ?
Ca Rh2 Al1 2_555 . 5_554 124.337(12) ?
Ca Rh2 Al1 2_555 . 6_554 56.256(12) ?
Ca Rh2 Al1 2_555 . 10_555 55.663(12) ?
Ca Rh2 Al1 2_555 . 11_555 123.744(15) ?
Ca Rh2 Al1 2_555 . 12_555 123.744(13) ?
Ca Rh2 Al4 2_555 . . 51.282(4) ?
Ca Rh2 Al4 2_555 . 4_554 128.718(4) ?
Ca Rh2 Ca 3_555 . 4_554 94.982(7) ?
Ca Rh2 Ca 3_555 . 5_554 94.982(10) ?
Ca Rh2 Ca 3_555 . 6_554 180 ?
Ca Rh2 Al1 3_555 . 4_554 56.256(9) ?
Ca Rh2 Al1 3_555 . 5_554 56.256(12) ?
Ca Rh2 Al1 3_555 . 6_554 124.337(12) ?
Ca Rh2 Al1 3_555 . 10_555 123.744(10) ?
Ca Rh2 Al1 3_555 . 11_555 123.744(12) ?
Ca Rh2 Al1 3_555 . 12_555 55.663(12) ?
Ca Rh2 Al4 3_555 . . 51.282(5) ?
Ca Rh2 Al4 3_555 . 4_554 128.718(5) ?
Ca Rh2 Ca 4_554 . 5_554 85.018(7) ?
Ca Rh2 Ca 4_554 . 6_554 85.018(7) ?
Ca Rh2 Al1 4_554 . 4_554 55.663(12) ?
Ca Rh2 Al1 4_554 . 5_554 123.744(13) ?
Ca Rh2 Al1 4_554 . 6_554 123.744(11) ?
Ca Rh2 Al1 4_554 . 10_555 56.256(10) ?
Ca Rh2 Al1 4_554 . 11_555 124.337(12) ?
Ca Rh2 Al1 4_554 . 12_555 56.256(9) ?
Ca Rh2 Al4 4_554 . . 128.718(4) ?
Ca Rh2 Al4 4_554 . 4_554 51.282(4) ?
Ca Rh2 Ca 5_554 . 6_554 85.018(10) ?
Ca Rh2 Al1 5_554 . 4_554 123.744(12) ?
Ca Rh2 Al1 5_554 . 5_554 55.663(12) ?
Ca Rh2 Al1 5_554 . 6_554 123.744(12) ?
Ca Rh2 Al1 5_554 . 10_555 124.337(12) ?
Ca Rh2 Al1 5_554 . 11_555 56.256(15) ?
Ca Rh2 Al1 5_554 . 12_555 56.256(13) ?
Ca Rh2 Al4 5_554 . . 128.718(4) ?
Ca Rh2 Al4 5_554 . 4_554 51.282(4) ?
Ca Rh2 Al1 6_554 . 4_554 123.744(9) ?
Ca Rh2 Al1 6_554 . 5_554 123.744(12) ?
Ca Rh2 Al1 6_554 . 6_554 55.663(12) ?
Ca Rh2 Al1 6_554 . 10_555 56.256(10) ?
Ca Rh2 Al1 6_554 . 11_555 56.256(12) ?
Ca Rh2 Al1 6_554 . 12_555 124.337(12) ?
Ca Rh2 Al4 6_554 . . 128.718(5) ?
Ca Rh2 Al4 6_554 . 4_554 51.282(5) ?
Al1 Rh2 Al1 4_554 . 5_554 111.875(14) ?
Al1 Rh2 Al1 4_554 . 6_554 111.875(11) ?
Al1 Rh2 Al1 4_554 . 10_555 68.125(11) ?
Al1 Rh2 Al1 4_554 . 11_555 180 ?
Al1 Rh2 Al1 4_554 . 12_555 68.125(12) ?
Al1 Rh2 Al4 4_554 . . 73.055(11) ?
Al1 Rh2 Al4 4_554 . 4_554 106.945(11) ?
Al1 Rh2 Al1 5_554 . 6_554 111.875(15) ?
Al1 Rh2 Al1 5_554 . 10_555 180 ?
Al1 Rh2 Al1 5_554 . 11_555 68.125(16) ?
Al1 Rh2 Al1 5_554 . 12_555 68.125(14) ?
Al1 Rh2 Al4 5_554 . . 73.055(11) ?
Al1 Rh2 Al4 5_554 . 4_554 106.945(11) ?
Al1 Rh2 Al1 6_554 . 10_555 68.125(12) ?
Al1 Rh2 Al1 6_554 . 11_555 68.125(14) ?
Al1 Rh2 Al1 6_554 . 12_555 180 ?
Al1 Rh2 Al4 6_554 . . 73.055(11) ?
Al1 Rh2 Al4 6_554 . 4_554 106.945(11) ?
Al1 Rh2 Al1 10_555 . 11_555 111.875(14) ?
Al1 Rh2 Al1 10_555 . 12_555 111.875(11) ?
Al1 Rh2 Al4 10_555 . . 106.945(11) ?
Al1 Rh2 Al4 10_555 . 4_554 73.055(11) ?
Al1 Rh2 Al1 11_555 . 12_555 111.875(15) ?
Al1 Rh2 Al4 11_555 . . 106.945(11) ?
Al1 Rh2 Al4 11_555 . 4_554 73.055(11) ?
Al1 Rh2 Al4 12_555 . . 106.945(11) ?
Al1 Rh2 Al4 12_555 . 4_554 73.055(11) ?
Al4 Rh2 Al4 . . 4_554 180 ?
Ca Al1 Ca . . 5_555 123.431(15) ?
Ca Al1 Ca . . 6_555 123.431(13) ?
Ca Al1 Rh1 . . 5_565 69.217(14) ?
Ca Al1 Rh1 . . 6_555 69.217(11) ?
Ca Al1 Rh2 . . 4_555 82.103(15) ?
Ca Al1 Al1 . . 7_556 63.465(16) ?
Ca Al1 Al1 . . 9_556 63.465(14) ?
Ca Al1 Al1 . . 11_556 170.952(16) ?
Ca Al1 Al2 . . 5_565 118.05(2) ?
Ca Al1 Al2 . . 6_555 118.051(12) ?
Ca Al1 Al3 . . 10_665 64.53(2) ?
Ca Al1 Al4 . . . 47.303(10) ?
Ca Al1 Al4 . . 4_555 132.428(16) ?
Ca Al1 Ca 5_555 . 6_555 106.997(16) ?
Ca Al1 Rh1 5_555 . 5_565 162.738(19) ?
Ca Al1 Rh1 5_555 . 6_555 68.797(9) ?
Ca Al1 Rh2 5_555 . 4_555 81.578(14) ?
Ca Al1 Al1 5_555 . 7_556 62.531(14) ?
Ca Al1 Al1 5_555 . 9_556 136.691(18) ?
Ca Al1 Al1 5_555 . 11_556 59.415(14) ?
Ca Al1 Al2 5_555 . 5_565 107.72(2) ?
Ca Al1 Al2 5_555 . 6_555 60.292(16) ?
Ca Al1 Al3 5_555 . 10_665 116.068(12) ?
Ca Al1 Al4 5_555 . . 102.049(13) ?
Ca Al1 Al4 5_555 . 4_555 57.503(11) ?
Ca Al1 Rh1 6_555 . 5_565 68.797(10) ?
Ca Al1 Rh1 6_555 . 6_555 162.738(18) ?
Ca Al1 Rh2 6_555 . 4_555 81.577(8) ?
Ca Al1 Al1 6_555 . 7_556 136.691(14) ?
Ca Al1 Al1 6_555 . 9_556 62.530(11) ?
Ca Al1 Al1 6_555 . 11_556 59.415(12) ?
Ca Al1 Al2 6_555 . 5_565 60.292(13) ?
Ca Al1 Al2 6_555 . 6_555 107.721(19) ?
Ca Al1 Al3 6_555 . 10_665 116.068(17) ?
Ca Al1 Al4 6_555 . . 102.049(8) ?
Ca Al1 Al4 6_555 . 4_555 57.503(9) ?
Rh1 Al1 Rh1 5_565 . 6_555 109.963(15) ?
Rh1 Al1 Rh2 5_565 . 4_555 113.451(12) ?
Rh1 Al1 Al1 5_565 . 7_556 132.39(2) ?
Rh1 Al1 Al1 5_565 . 9_556 57.513(13) ?
Rh1 Al1 Al1 5_565 . 11_556 106.229(18) ?
Rh1 Al1 Al2 5_565 . 5_565 55.294(14) ?
Rh1 Al1 Al2 5_565 . 6_555 104.220(19) ?
Rh1 Al1 Al3 5_565 . 10_665 55.961(10) ?
Rh1 Al1 Al4 5_565 . . 95.212(12) ?
Rh1 Al1 Al4 5_565 . 4_555 124.909(10) ?
Rh1 Al1 Rh2 6_555 . 4_555 113.451(16) ?
Rh1 Al1 Al1 6_555 . 7_556 57.513(9) ?
Rh1 Al1 Al1 6_555 . 9_556 132.39(2) ?
Rh1 Al1 Al1 6_555 . 11_556 106.230(14) ?
Rh1 Al1 Al2 6_555 . 5_565 104.220(15) ?
Rh1 Al1 Al2 6_555 . 6_555 55.294(11) ?
Rh1 Al1 Al3 6_555 . 10_665 55.961(7) ?
Rh1 Al1 Al4 6_555 . . 95.212(13) ?
Rh1 Al1 Al4 6_555 . 4_555 124.909(15) ?
Rh2 Al1 Al1 4_555 . 7_556 55.938(11) ?
Rh2 Al1 Al1 4_555 . 9_556 55.937(12) ?
Rh2 Al1 Al1 4_555 . 11_556 106.945(16) ?
Rh2 Al1 Al2 4_555 . 5_565 141.867(15) ?
Rh2 Al1 Al2 4_555 . 6_555 141.87(2) ?
Rh2 Al1 Al3 4_555 . 10_665 146.63(3) ?
Rh2 Al1 Al4 4_555 . . 34.799(7) ?
Rh2 Al1 Al4 4_555 . 4_555 50.325(8) ?
Al1 Al1 Al1 7_556 . 9_556 95.384(19) ?
Al1 Al1 Al1 7_556 . 11_556 121.36(2) ?
Al1 Al1 Al2 7_556 . 5_565 160.918(15) ?
Al1 Al1 Al2 7_556 . 6_555 102.069(18) ?
Al1 Al1 Al3 7_556 . 10_665 105.213(17) ?
Al1 Al1 Al4 7_556 . . 47.702(11) ?
Al1 Al1 Al4 7_556 . 4_555 85.972(14) ?
Al1 Al1 Al1 9_556 . 11_556 121.356(16) ?
Al1 Al1 Al2 9_556 . 5_565 102.069(19) ?
Al1 Al1 Al2 9_556 . 6_555 160.92(2) ?
Al1 Al1 Al3 9_556 . 10_665 105.21(2) ?
Al1 Al1 Al4 9_556 . . 47.702(12) ?
Al1 Al1 Al4 9_556 . 4_555 85.972(12) ?
Al1 Al1 Al2 11_556 . 5_565 54.617(16) ?
Al1 Al1 Al2 11_556 . 6_555 54.618(12) ?
Al1 Al1 Al3 11_556 . 10_665 106.42(2) ?
Al1 Al1 Al4 11_556 . . 141.744(14) ?
Al1 Al1 Al4 11_556 . 4_555 56.620(11) ?
Al2 Al1 Al2 5_565 . 6_555 59.68(2) ?
Al2 Al1 Al3 5_565 . 10_665 62.885(18) ?
Al2 Al1 Al4 5_565 . . 148.714(17) ?
Al2 Al1 Al4 5_565 . 4_555 102.753(17) ?
Al2 Al1 Al3 6_555 . 10_665 62.885(16) ?
Al2 Al1 Al4 6_555 . . 148.714(17) ?
Al2 Al1 Al4 6_555 . 4_555 102.753(17) ?
Al3 Al1 Al4 10_665 . . 111.83(2) ?
Al3 Al1 Al4 10_665 . 4_555 163.05(3) ?
Al4 Al1 Al4 . . 4_555 85.124(10) ?
Ca Al2 Ca 2_655 . 3_555 74.567(17) ?
Ca Al2 Rh1 2_655 . . 73.143(15) ?
Ca Al2 Rh1 2_655 . 4_655 73.143(15) ?
Ca Al2 Al1 2_655 . 5_554 125.131(17) ?
Ca Al2 Al1 2_655 . 6_654 66.197(15) ?
Ca Al2 Al1 2_655 . 7_556 125.131(15) ?
Ca Al2 Al1 2_655 . 9_656 66.196(17) ?
Ca Al2 Al2 2_655 . 2_655 112.72(2) ?
Ca Al2 Al2 2_655 . 3_665 172.717(18) ?
Ca Al2 Al3 2_655 . 4_665 116.366(14) ?
Ca Al2 Al3 2_655 . 7_555 116.366(14) ?
Ca Al2 Rh1 3_555 . . 73.143(8) ?
Ca Al2 Rh1 3_555 . 4_655 73.143(8) ?
Ca Al2 Al1 3_555 . 5_554 66.196(12) ?
Ca Al2 Al1 3_555 . 6_654 125.131(19) ?
Ca Al2 Al1 3_555 . 7_556 66.197(11) ?
Ca Al2 Al1 3_555 . 9_656 125.13(2) ?
Ca Al2 Al2 3_555 . 2_655 172.72(3) ?
Ca Al2 Al2 3_555 . 3_665 112.72(2) ?
Ca Al2 Al3 3_555 . 4_665 116.366(10) ?
Ca Al2 Al3 3_555 . 7_555 116.366(10) ?
Rh1 Al2 Rh1 . . 4_655 137.25(2) ?
Rh1 Al2 Al1 . . 5_554 60.010(12) ?
Rh1 Al2 Al1 . . 6_654 60.010(11) ?
Rh1 Al2 Al1 . . 7_556 125.350(15) ?
Rh1 Al2 Al1 . . 9_656 125.35(2) ?
Rh1 Al2 Al2 . . 2_655 108.399(7) ?
Rh1 Al2 Al2 . . 3_665 108.399(15) ?
Rh1 Al2 Al3 . . 4_665 167.45(2) ?
Rh1 Al2 Al3 . . 7_555 55.303(10) ?
Rh1 Al2 Al1 4_655 . 5_554 125.350(15) ?
Rh1 Al2 Al1 4_655 . 6_654 125.35(2) ?
Rh1 Al2 Al1 4_655 . 7_556 60.010(10) ?
Rh1 Al2 Al1 4_655 . 9_656 60.010(11) ?
Rh1 Al2 Al2 4_655 . 2_655 108.399(7) ?
Rh1 Al2 Al2 4_655 . 3_665 108.399(15) ?
Rh1 Al2 Al3 4_655 . 4_665 55.303(10) ?
Rh1 Al2 Al3 4_655 . 7_555 167.45(2) ?
Al1 Al2 Al1 5_554 . 6_654 107.825(15) ?
Al1 Al2 Al1 5_554 . 7_556 70.765(19) ?
Al1 Al2 Al1 5_554 . 9_656 167.60(3) ?
Al1 Al2 Al2 5_554 . 2_655 108.09(2) ?
Al1 Al2 Al2 5_554 . 3_665 60.160(18) ?
Al1 Al2 Al3 5_554 . 4_665 114.85(2) ?
Al1 Al2 Al3 5_554 . 7_555 57.268(12) ?
Al1 Al2 Al1 6_654 . 7_556 167.60(2) ?
Al1 Al2 Al1 6_654 . 9_656 70.765(17) ?
Al1 Al2 Al2 6_654 . 2_655 60.160(15) ?
Al1 Al2 Al2 6_654 . 3_665 108.092(17) ?
Al1 Al2 Al3 6_654 . 4_665 114.845(13) ?
Al1 Al2 Al3 6_654 . 7_555 57.267(10) ?
Al1 Al2 Al1 7_556 . 9_656 107.825(15) ?
Al1 Al2 Al2 7_556 . 2_655 108.09(2) ?
Al1 Al2 Al2 7_556 . 3_665 60.160(17) ?
Al1 Al2 Al3 7_556 . 4_665 57.267(12) ?
Al1 Al2 Al3 7_556 . 7_555 114.85(2) ?
Al1 Al2 Al2 9_656 . 2_655 60.160(16) ?
Al1 Al2 Al2 9_656 . 3_665 108.092(19) ?
Al1 Al2 Al3 9_656 . 4_665 57.267(11) ?
Al1 Al2 Al3 9_656 . 7_555 114.845(13) ?
Al2 Al2 Al2 2_655 . 3_665 60.00(2) ?
Al2 Al2 Al3 2_655 . 4_665 61.094(12) ?
Al2 Al2 Al3 2_655 . 7_555 61.094(12) ?
Al2 Al2 Al3 3_665 . 4_665 61.094(14) ?
Al2 Al2 Al3 3_665 . 7_555 61.094(14) ?
Al3 Al2 Al3 4_665 . 7_555 112.14(2) ?
Ca Al3 Ca . . 2_665 70.816(17) ?
Ca Al3 Ca . . 3_565 70.816(17) ?
Ca Al3 Rh1 . . 1_565 132.46(3) ?
Ca Al3 Rh1 . . 2_555 70.822(11) ?
Ca Al3 Rh1 . . 3_665 70.822(13) ?
Ca Al3 Al1 . . 10_665 122.074(17) ?
Ca Al3 Al1 . . 11_555 64.433(14) ?
Ca Al3 Al1 . . 12_565 122.075(17) ?
Ca Al3 Al2 . . 4_664 171.94(2) ?
Ca Al3 Al2 . . 5_564 115.466(11) ?
Ca Al3 Al2 . . 6_554 115.466(10) ?
Ca Al3 Ca 2_665 . 3_565 70.816(19) ?
Ca Al3 Rh1 2_665 . 1_565 70.822(13) ?
Ca Al3 Rh1 2_665 . 2_555 132.46(3) ?
Ca Al3 Rh1 2_665 . 3_665 70.822(15) ?
Ca Al3 Al1 2_665 . 10_665 64.433(14) ?
Ca Al3 Al1 2_665 . 11_555 122.07(2) ?
Ca Al3 Al1 2_665 . 12_565 122.074(19) ?
Ca Al3 Al2 2_665 . 4_664 115.466(9) ?
Ca Al3 Al2 2_665 . 5_564 171.94(2) ?
Ca Al3 Al2 2_665 . 6_554 115.466(15) ?
Ca Al3 Rh1 3_565 . 1_565 70.822(11) ?
Ca Al3 Rh1 3_565 . 2_555 70.822(12) ?
Ca Al3 Rh1 3_565 . 3_665 132.46(3) ?
Ca Al3 Al1 3_565 . 10_665 122.075(17) ?
Ca Al3 Al1 3_565 . 11_555 122.074(18) ?
Ca Al3 Al1 3_565 . 12_565 64.433(14) ?
Ca Al3 Al2 3_565 . 4_664 115.466(13) ?
Ca Al3 Al2 3_565 . 5_564 115.466(17) ?
Ca Al3 Al2 3_565 . 6_554 171.94(2) ?
Rh1 Al3 Rh1 1_565 . 2_555 119.994(3) ?
Rh1 Al3 Rh1 1_565 . 3_665 119.993(4) ?
Rh1 Al3 Al1 1_565 . 10_665 61.193(8) ?
Rh1 Al3 Al1 1_565 . 11_555 163.11(3) ?
Rh1 Al3 Al1 1_565 . 12_565 61.193(8) ?
Rh1 Al3 Al2 1_565 . 4_664 55.609(13) ?
Rh1 Al3 Al2 1_565 . 5_564 105.81(2) ?
Rh1 Al3 Al2 1_565 . 6_554 105.81(2) ?
Rh1 Al3 Rh1 2_555 . 3_665 119.993(4) ?
Rh1 Al3 Al1 2_555 . 10_665 163.11(3) ?
Rh1 Al3 Al1 2_555 . 11_555 61.193(12) ?
Rh1 Al3 Al1 2_555 . 12_565 61.193(7) ?
Rh1 Al3 Al2 2_555 . 4_664 105.81(2) ?
Rh1 Al3 Al2 2_555 . 5_564 55.609(13) ?
Rh1 Al3 Al2 2_555 . 6_554 105.81(2) ?
Rh1 Al3 Al1 3_665 . 10_665 61.193(8) ?
Rh1 Al3 Al1 3_665 . 11_555 61.193(12) ?
Rh1 Al3 Al1 3_665 . 12_565 163.11(3) ?
Rh1 Al3 Al2 3_665 . 4_664 105.81(2) ?
Rh1 Al3 Al2 3_665 . 5_564 105.81(2) ?
Rh1 Al3 Al2 3_665 . 6_554 55.608(14) ?
Al1 Al3 Al1 10_665 . 11_555 112.338(19) ?
Al1 Al3 Al1 10_665 . 12_565 112.338(17) ?
Al1 Al3 Al2 10_665 . 4_664 59.847(16) ?
Al1 Al3 Al2 10_665 . 5_564 107.50(3) ?
Al1 Al3 Al2 10_665 . 6_554 59.847(17) ?
Al1 Al3 Al1 11_555 . 12_565 112.34(2) ?
Al1 Al3 Al2 11_555 . 4_664 107.50(3) ?
Al1 Al3 Al2 11_555 . 5_564 59.85(2) ?
Al1 Al3 Al2 11_555 . 6_554 59.847(16) ?
Al1 Al3 Al2 12_565 . 4_664 59.847(18) ?
Al1 Al3 Al2 12_565 . 5_564 59.85(2) ?
Al1 Al3 Al2 12_565 . 6_554 107.50(3) ?
Al2 Al3 Al2 4_664 . 5_564 57.813(18) ?
Al2 Al3 Al2 4_664 . 6_554 57.81(2) ?
Al2 Al3 Al2 5_564 . 6_554 57.81(2) ?
Ca Al4 Ca . . 2_555 120.000(13) ?
Ca Al4 Ca . . 3_555 120.000(9) ?
Ca Al4 Rh2 . . . 90 ?
Ca Al4 Rh2 . . 4_555 90 ?
Ca Al4 Al1 . . . 51.744(7) ?
Ca Al4 Al1 . . 2_555 108.034(8) ?
Ca Al4 Al1 . . 3_555 108.034(5) ?
Ca Al4 Al1 . . 4_554 146.620(9) ?
Ca Al4 Al1 . . 5_554 65.322(11) ?
Ca Al4 Al1 . . 6_554 65.322(8) ?
Ca Al4 Al1 . . 7_556 65.322(8) ?
Ca Al4 Al1 . . 8_556 146.620(9) ?
Ca Al4 Al1 . . 9_556 65.322(9) ?
Ca Al4 Al1 . . 10_555 108.034(6) ?
Ca Al4 Al1 . . 11_555 51.744(7) ?
Ca Al4 Al1 . . 12_555 108.034(7) ?
Ca Al4 Ca 2_555 . 3_555 120.000(13) ?
Ca Al4 Rh2 2_555 . . 90 ?
Ca Al4 Rh2 2_555 . 4_555 90 ?
Ca Al4 Al1 2_555 . . 108.034(7) ?
Ca Al4 Al1 2_555 . 2_555 51.744(7) ?
Ca Al4 Al1 2_555 . 3_555 108.034(8) ?
Ca Al4 Al1 2_555 . 4_554 65.322(11) ?
Ca Al4 Al1 2_555 . 5_554 146.620(9) ?
Ca Al4 Al1 2_555 . 6_554 65.322(11) ?
Ca Al4 Al1 2_555 . 7_556 146.620(9) ?
Ca Al4 Al1 2_555 . 8_556 65.322(13) ?
Ca Al4 Al1 2_555 . 9_556 65.322(10) ?
Ca Al4 Al1 2_555 . 10_555 51.744(7) ?
Ca Al4 Al1 2_555 . 11_555 108.034(9) ?
Ca Al4 Al1 2_555 . 12_555 108.034(7) ?
Ca Al4 Rh2 3_555 . . 90 ?
Ca Al4 Rh2 3_555 . 4_555 90 ?
Ca Al4 Al1 3_555 . . 108.034(7) ?
Ca Al4 Al1 3_555 . 2_555 108.034(9) ?
Ca Al4 Al1 3_555 . 3_555 51.744(7) ?
Ca Al4 Al1 3_555 . 4_554 65.322(9) ?
Ca Al4 Al1 3_555 . 5_554 65.322(12) ?
Ca Al4 Al1 3_555 . 6_554 146.620(10) ?
Ca Al4 Al1 3_555 . 7_556 65.322(9) ?
Ca Al4 Al1 3_555 . 8_556 65.322(12) ?
Ca Al4 Al1 3_555 . 9_556 146.620(10) ?
Ca Al4 Al1 3_555 . 10_555 108.034(7) ?
Ca Al4 Al1 3_555 . 11_555 108.034(9) ?
Ca Al4 Al1 3_555 . 12_555 51.744(7) ?
Rh2 Al4 Rh2 . . 4_555 180 ?
Rh2 Al4 Al1 . . . 141.744(7) ?
Rh2 Al4 Al1 . . 2_555 141.744(7) ?
Rh2 Al4 Al1 . . 3_555 141.744(7) ?
Rh2 Al4 Al1 . . 4_554 56.620(9) ?
Rh2 Al4 Al1 . . 5_554 56.620(9) ?
Rh2 Al4 Al1 . . 6_554 56.620(10) ?
Rh2 Al4 Al1 . . 7_556 123.380(9) ?
Rh2 Al4 Al1 . . 8_556 123.380(9) ?
Rh2 Al4 Al1 . . 9_556 123.380(10) ?
Rh2 Al4 Al1 . . 10_555 38.256(7) ?
Rh2 Al4 Al1 . . 11_555 38.256(7) ?
Rh2 Al4 Al1 . . 12_555 38.256(7) ?
Rh2 Al4 Al1 4_555 . . 38.256(7) ?
Rh2 Al4 Al1 4_555 . 2_555 38.256(7) ?
Rh2 Al4 Al1 4_555 . 3_555 38.256(7) ?
Rh2 Al4 Al1 4_555 . 4_554 123.380(9) ?
Rh2 Al4 Al1 4_555 . 5_554 123.380(9) ?
Rh2 Al4 Al1 4_555 . 6_554 123.380(10) ?
Rh2 Al4 Al1 4_555 . 7_556 56.620(9) ?
Rh2 Al4 Al1 4_555 . 8_556 56.620(9) ?
Rh2 Al4 Al1 4_555 . 9_556 56.620(10) ?
Rh2 Al4 Al1 4_555 . 10_555 141.744(7) ?
Rh2 Al4 Al1 4_555 . 11_555 141.744(7) ?
Rh2 Al4 Al1 4_555 . 12_555 141.744(7) ?
Al1 Al4 Al1 . . 2_555 64.853(8) ?
Al1 Al4 Al1 . . 3_555 64.853(9) ?
Al1 Al4 Al1 . . 4_554 161.636(11) ?
Al1 Al4 Al1 . . 5_554 99.993(10) ?
Al1 Al4 Al1 . . 6_554 99.993(10) ?
Al1 Al4 Al1 . . 7_556 46.326(10) ?
Al1 Al4 Al1 . . 8_556 94.876(12) ?
Al1 Al4 Al1 . . 9_556 46.326(8) ?
Al1 Al4 Al1 . . 10_555 143.932(8) ?
Al1 Al4 Al1 . . 11_555 103.489(10) ?
Al1 Al4 Al1 . . 12_555 143.931(5) ?
Al1 Al4 Al1 2_555 . 3_555 64.853(11) ?
Al1 Al4 Al1 2_555 . 4_554 99.993(10) ?
Al1 Al4 Al1 2_555 . 5_554 161.636(11) ?
Al1 Al4 Al1 2_555 . 6_554 99.993(13) ?
Al1 Al4 Al1 2_555 . 7_556 94.876(12) ?
Al1 Al4 Al1 2_555 . 8_556 46.326(13) ?
Al1 Al4 Al1 2_555 . 9_556 46.326(12) ?
Al1 Al4 Al1 2_555 . 10_555 103.489(10) ?
Al1 Al4 Al1 2_555 . 11_555 143.931(11) ?
Al1 Al4 Al1 2_555 . 12_555 143.932(9) ?
Al1 Al4 Al1 3_555 . 4_554 99.993(11) ?
Al1 Al4 Al1 3_555 . 5_554 99.993(13) ?
Al1 Al4 Al1 3_555 . 6_554 161.636(12) ?
Al1 Al4 Al1 3_555 . 7_556 46.326(8) ?
Al1 Al4 Al1 3_555 . 8_556 46.326(10) ?
Al1 Al4 Al1 3_555 . 9_556 94.876(12) ?
Al1 Al4 Al1 3_555 . 10_555 143.931(5) ?
Al1 Al4 Al1 3_555 . 11_555 143.932(9) ?
Al1 Al4 Al1 3_555 . 12_555 103.489(10) ?
Al1 Al4 Al1 4_554 . 5_554 92.633(12) ?
Al1 Al4 Al1 4_554 . 6_554 92.633(11) ?
Al1 Al4 Al1 4_554 . 7_556 130.644(10) ?
Al1 Al4 Al1 4_554 . 8_556 66.760(14) ?
Al1 Al4 Al1 4_554 . 9_556 130.644(8) ?
Al1 Al4 Al1 4_554 . 10_555 46.326(10) ?
Al1 Al4 Al1 4_554 . 11_555 94.876(12) ?
Al1 Al4 Al1 4_554 . 12_555 46.326(8) ?
Al1 Al4 Al1 5_554 . 6_554 92.633(14) ?
Al1 Al4 Al1 5_554 . 7_556 66.760(14) ?
Al1 Al4 Al1 5_554 . 8_556 130.644(15) ?
Al1 Al4 Al1 5_554 . 9_556 130.644(12) ?
Al1 Al4 Al1 5_554 . 10_555 94.876(12) ?
Al1 Al4 Al1 5_554 . 11_555 46.326(13) ?
Al1 Al4 Al1 5_554 . 12_555 46.326(10) ?
Al1 Al4 Al1 6_554 . 7_556 130.644(8) ?
Al1 Al4 Al1 6_554 . 8_556 130.644(12) ?
Al1 Al4 Al1 6_554 . 9_556 66.760(14) ?
Al1 Al4 Al1 6_554 . 10_555 46.326(8) ?
Al1 Al4 Al1 6_554 . 11_555 46.326(12) ?
Al1 Al4 Al1 6_554 . 12_555 94.876(12) ?
Al1 Al4 Al1 7_556 . 8_556 92.633(12) ?
Al1 Al4 Al1 7_556 . 9_556 92.633(11) ?
Al1 Al4 Al1 7_556 . 10_555 161.636(11) ?
Al1 Al4 Al1 7_556 . 11_555 99.993(10) ?
Al1 Al4 Al1 7_556 . 12_555 99.993(11) ?
Al1 Al4 Al1 8_556 . 9_556 92.633(14) ?
Al1 Al4 Al1 8_556 . 10_555 99.993(10) ?
Al1 Al4 Al1 8_556 . 11_555 161.636(11) ?
Al1 Al4 Al1 8_556 . 12_555 99.993(13) ?
Al1 Al4 Al1 9_556 . 10_555 99.993(10) ?
Al1 Al4 Al1 9_556 . 11_555 99.993(13) ?
Al1 Al4 Al1 9_556 . 12_555 161.636(12) ?
Al1 Al4 Al1 10_555 . 11_555 64.853(8) ?
Al1 Al4 Al1 10_555 . 12_555 64.853(9) ?
Al1 Al4 Al1 11_555 . 12_555 64.853(11) ?

loop_
_geom_bond_atom_site_label_1
_geom_bond_atom_site_label_2
_geom_bond_site_symmetry_1
_geom_bond_site_symmetry_2
_geom_bond_distance
_geom_bond_publ_flag
Ca Ca . 2_665 3.6835(7) ?
Ca Ca . 3_565 3.6835(7) ?
Ca Rh1 . 2_555 3.3587(4) ?
Ca Rh1 . 3_665 3.3587(3) ?
Ca Rh1 . 5_565 3.3587(4) ?
Ca Rh1 . 6_555 3.3587(3) ?
Ca Rh2 . . 3.8100(5) ?
Ca Rh2 . 4_555 3.8100(5) ?
Ca Al1 . . 3.1762(6) ?
Ca Al1 . 5_554 3.2027(7) ?
Ca Al1 . 6_554 3.2027(6) ?
Ca Al1 . 7_556 3.2027(6) ?
Ca Al1 . 9_556 3.2027(5) ?
Ca Al1 . 11_555 3.1762(6) ?
Ca Al2 . 2_555 3.0404(9) ?
Ca Al2 . 3_665 3.0404(8) ?
Ca Al3 . . 3.1787(7) ?
Ca Al3 . 10_665 3.1787(7) ?
Ca Al4 . . 2.9727(5) ?
Rh1 Al1 . 5_554 2.6962(6) ?
Rh1 Al1 . 6_654 2.6962(5) ?
Rh1 Al1 . 10_655 2.6962(4) ?
Rh1 Al1 . 12_555 2.6962(4) ?
Rh1 Al2 . . 2.5591(3) ?
Rh1 Al2 . 4_654 2.5591(3) ?
Rh1 Al3 . 1_545 2.5498(3) ?
Rh1 Al3 . 7_555 2.5498(3) ?
Rh2 Al1 . 4_554 2.5855(5) ?
Rh2 Al1 . 5_554 2.5855(5) ?
Rh2 Al1 . 6_554 2.5855(5) ?
Rh2 Al1 . 10_555 2.5855(5) ?
Rh2 Al1 . 11_555 2.5855(5) ?
Rh2 Al1 . 12_555 2.5855(5) ?
Rh2 Al4 . . 2.3831(3) ?
Rh2 Al4 . 4_554 2.3831(3) ?
Al1 Al1 . 7_556 2.8963(6) ?
Al1 Al1 . 9_556 2.8963(5) ?
Al1 Al1 . 11_556 3.2591(8) ?
Al1 Al2 . 5_565 2.8143(8) ?
Al1 Al2 . 6_555 2.8143(6) ?
Al1 Al3 . 10_665 2.7379(6) ?
Al1 Al4 . . 3.9945(6) ?
Al1 Al4 . 4_555 2.9618(5) ?
Al2 Al2 . 2_655 2.8007(7) ?
Al2 Al2 . 3_665 2.8007(9) ?
Al2 Al3 . 4_665 2.8970(8) ?
Al2 Al3 . 7_555 2.8970(8) ?

loop_
_geom_hbond_atom_site_label_D
_geom_hbond_atom_site_label_H
_geom_hbond_atom_site_label_A
_geom_hbond_site_symmetry_D
_geom_hbond_site_symmetry_H
_geom_hbond_site_symmetry_A
_geom_hbond_distance_DH
_geom_hbond_distance_HA
_geom_hbond_distance_DA
_geom_hbond_angle_DHA
_geom_hbond_publ_flag
? ? ? ? ? ? ? ? ? ? ?

loop_
_geom_torsion_atom_site_label_1
_geom_torsion_atom_site_label_2
_geom_torsion_atom_site_label_3
_geom_torsion_atom_site_label_4
_geom_torsion_site_symmetry_1
_geom_torsion_site_symmetry_2
_geom_torsion_site_symmetry_3
_geom_torsion_site_symmetry_4
_geom_torsion
_geom_torsion_publ_flag
? ? ? ? ? ? ? ? ? ?

loop_
_restr_angle_atom_site_label_1
_restr_angle_site_symmetry_1
_restr_angle_atom_site_label_2
_restr_angle_site_symmetry_2
_restr_angle_atom_site_label_3
_restr_angle_site_symmetry_3
_restr_angle_target
_restr_angle_target_weight_param
? ? ? ? ? ? ? ?

loop_
_restr_distance_atom_site_label_1
_restr_distance_site_symmetry_1
_restr_distance_atom_site_label_2
_restr_distance_site_symmetry_2
_restr_distance_target
_restr_distance_target_weight_param
? ? ? ? ? ?

loop_
_restr_equal_angle_atom_site_label_1
_restr_equal_angle_site_symmetry_1
_restr_equal_angle_atom_site_label_2
_restr_equal_angle_site_symmetry_2
_restr_equal_angle_atom_site_label_3
_restr_equal_angle_site_symmetry_3
_restr_equal_angle_class_class_id
_restr_equal_angle_class_target_weight_param
? ? ? ? ? ? ? ?

loop_
_restr_equal_distance_atom_site_label_1
_restr_equal_distance_site_symmetry_1
_restr_equal_distance_atom_site_label_2
_restr_equal_distance_site_symmetry_2
_restr_equal_distance_class_class_id
_restr_equal_distance_class_target_weight_param
? ? ? ? ? ?

loop_
_restr_equal_torsion_atom_site_label_1
_restr_equal_torsion_site_symmetry_1
_restr_equal_torsion_atom_site_label_2
_restr_equal_torsion_site_symmetry_2
_restr_equal_torsion_atom_site_label_3
_restr_equal_torsion_site_symmetry_3
_restr_equal_torsion_atom_site_label_4
_restr_equal_torsion_site_symmetry_4
_restr_equal_torsion_class_class_id
_restr_equal_torsion_class_target_weight_param
? ? ? ? ? ? ? ? ? ?

loop_
_restr_torsion_atom_site_label_1
_restr_torsion_site_symmetry_1
_restr_torsion_atom_site_label_2
_restr_torsion_site_symmetry_2
_restr_torsion_atom_site_label_3
_restr_torsion_site_symmetry_3
_restr_torsion_atom_site_label_4
_restr_torsion_site_symmetry_4
_restr_torsion_angle_target
_restr_torsion_weight_param
? ? ? ? ? ? ? ? ? ?

loop_
_twin_individual_id
_twin_individual_mass_fraction_refined
_twin_individual_twin_matrix_11
_twin_individual_twin_matrix_12
_twin_individual_twin_matrix_13
_twin_individual_twin_matrix_21
_twin_individual_twin_matrix_22
_twin_individual_twin_matrix_23
_twin_individual_twin_matrix_31
_twin_individual_twin_matrix_32
_twin_individual_twin_matrix_33
? ? ? ? ? ? ? ? ? ? ?

loop_
_jana_atom_site_adp_c_label
_jana_atom_site_adp_c_type_symbol
_jana_atom_site_adp_c_111
_jana_atom_site_adp_c_112
_jana_atom_site_adp_c_113
_jana_atom_site_adp_c_122
_jana_atom_site_adp_c_123
_jana_atom_site_adp_c_133
_jana_atom_site_adp_c_222
_jana_atom_site_adp_c_223
_jana_atom_site_adp_c_233
_jana_atom_site_adp_c_333
? ? ? ? ? ? ? ? ? ? ? ?

loop_
_jana_atom_site_adp_d_label
_jana_atom_site_adp_d_type_symbol
_jana_atom_site_adp_d_1111
_jana_atom_site_adp_d_1112
_jana_atom_site_adp_d_1113
_jana_atom_site_adp_d_1122
_jana_atom_site_adp_d_1123
_jana_atom_site_adp_d_1133
_jana_atom_site_adp_d_1222
_jana_atom_site_adp_d_1223
_jana_atom_site_adp_d_1233
_jana_atom_site_adp_d_1333
_jana_atom_site_adp_d_2222
_jana_atom_site_adp_d_2223
_jana_atom_site_adp_d_2233
_jana_atom_site_adp_d_2333
_jana_atom_site_adp_d_3333
? ? ? ? ? ? ? ? ? ? ? ? ? ? ? ? ?

loop_
_jana_atom_site_adp_e_label
_jana_atom_site_adp_e_type_symbol
_jana_atom_site_adp_e_11111
_jana_atom_site_adp_e_11112
_jana_atom_site_adp_e_11113
_jana_atom_site_adp_e_11122
_jana_atom_site_adp_e_11123
_jana_atom_site_adp_e_11133
_jana_atom_site_adp_e_11222
_jana_atom_site_adp_e_11223
_jana_atom_site_adp_e_11233
_jana_atom_site_adp_e_11333
_jana_atom_site_adp_e_12222
_jana_atom_site_adp_e_12223
_jana_atom_site_adp_e_12233
_jana_atom_site_adp_e_12333
_jana_atom_site_adp_e_13333
_jana_atom_site_adp_e_22222
_jana_atom_site_adp_e_22223
_jana_atom_site_adp_e_22233
_jana_atom_site_adp_e_22333
_jana_atom_site_adp_e_23333
_jana_atom_site_adp_e_33333
? ? ? ? ? ? ? ? ? ? ? ? ? ? ? ? ? ? ? ? ? ? ?

loop_
_jana_atom_site_adp_f_label
_jana_atom_site_adp_f_type_symbol
_jana_atom_site_adp_f_111111
_jana_atom_site_adp_f_111112
_jana_atom_site_adp_f_111113
_jana_atom_site_adp_f_111122
_jana_atom_site_adp_f_111123
_jana_atom_site_adp_f_111133
_jana_atom_site_adp_f_111222
_jana_atom_site_adp_f_111223
_jana_atom_site_adp_f_111233
_jana_atom_site_adp_f_111333
_jana_atom_site_adp_f_112222
_jana_atom_site_adp_f_112223
_jana_atom_site_adp_f_112233
_jana_atom_site_adp_f_112333
_jana_atom_site_adp_f_113333
_jana_atom_site_adp_f_122222
_jana_atom_site_adp_f_122223
_jana_atom_site_adp_f_122233
_jana_atom_site_adp_f_122333
_jana_atom_site_adp_f_123333
_jana_atom_site_adp_f_133333
_jana_atom_site_adp_f_222222
_jana_atom_site_adp_f_222223
_jana_atom_site_adp_f_222233
_jana_atom_site_adp_f_222333
_jana_atom_site_adp_f_223333
_jana_atom_site_adp_f_233333
_jana_atom_site_adp_f_333333
? ? ? ? ? ? ? ? ? ? ? ? ? ? ? ? ? ? ? ? ? ? ? ? ? ? ? ? ? ?
